data_5000070
loop_
_publ_author_name
'Hrynchuk, Ronald J.'
'Barton, Richard J.'
'Robertson, Beverley E.'

_publ_section_title
;
 The crystal structure of free base cocaine, C~17~H~21~NO~4~
;
_journal_issue 2
_journal_name_full 'Canadian Journal of Chemistry'
_journal_page_first 481
_journal_page_last 487
_journal_paper_doi 10.1139/v83-085
_journal_volume 61
_journal_year 1983
_chemical_formula_sum 'C17 H21 N O4'
_space_group_IT_number 4
_symmetry_cell_setting monoclinic
_symmetry_space_group_name_Hall 'P 2yb'
_symmetry_space_group_name_H-M 'P 1 21 1'
_cell_angle_alpha 90
_cell_angle_beta 106.92(1)
_cell_angle_gamma 90
_cell_formula_units_Z 2
_cell_length_a 10.130(1)
_cell_length_b 9.866(2)
_cell_length_c 8.445(1)
_cod_original_sg_symbol_H-M 'P 21'
_cod_original_formula_sum 'C17 H21 N1 O4'
_cod_database_code 5000070

loop_
_symmetry_equiv_pos_site_id
_symmetry_equiv_pos_as_xyz
1 x,y,z
2 -x,1/2+y,-z

loop_
_atom_site_label
_atom_site_type_symbol
_atom_site_fract_x
_atom_site_fract_y
_atom_site_fract_z
C1 C 0.54190 0.16310 0.70950
C2 C 0.45790 0.20470 0.53450
C3 C 0.30800 0.17130 0.51680
C4 C 0.29030 0.02860 0.57270
C5 C 0.39500 0.00040 0.74090
C6 C 0.38700 0.10800 0.86780
C7 C 0.48580 0.21920 0.84500
C8 C 0.10280 0.25120 0.32190
C9 C 0.03230 0.27130 0.14110
C10 C 0.08570 0.22130 0.02380
C11 C 0.01890 0.24350 -0.14190
C12 C -0.09950 0.31660 -0.18750
C13 C -0.15280 0.36710 -0.07190
C14 C -0.08800 0.34620 0.09510
C15 C 0.51720 0.13310 0.41270
C16 C 0.72610 0.10090 0.34650
C17 C 0.64180 -0.04390 0.85430
N1 N 0.53240 0.01580 0.71820
O1 O 0.22570 0.19330 0.34700
O2 O 0.05600 0.28360 0.43060
O3 O 0.46160 0.05310 0.30970
O4 O 0.64810 0.17130 0.43930
H1 H 0.62100 0.18400 0.72300
H2 H 0.46400 0.29800 0.51700
H3 H 0.28200 0.23400 0.58300
H4 H 0.19300 0.01100 0.57300
H5 H 0.30500 -0.02400 0.49300
H6 H 0.38500 -0.09600 0.77700
H7 H 0.40900 0.08100 0.97600
H8 H 0.28700 0.14100 0.86100
H9 H 0.44400 0.31400 0.81500
H10 H 0.55600 0.23300 0.94000
H11 H 0.15800 0.16800 0.05300
H12 H 0.06400 0.20500 -0.22400
H13 H -0.14700 0.33300 -0.30600
H14 H -0.23200 0.41400 -0.10300
H15 H -0.12800 0.38100 0.18600
H16 H 0.73300 0.01900 0.38100
H17 H 0.81300 0.14700 0.37100
H18 H 0.69900 0.10600 0.23700
H19 H 0.72500 -0.03400 0.83600
H20 H 0.64700 -0.00700 0.96100
H21 H 0.62300 -0.14100 0.86100

loop_
_atom_type_symbol
_atom_type_radius_bond
C 0.68
H 0.23
N 0.68
O 0.68
